data_7025894
loop_
_publ_author_name
'Wang, Jiao'
'Pan, Yingli'
'Chen, Jiangfang'
'Gu, Jiansheng'
'Zhang, Yong'
'Jia, Dingxian'

_publ_section_title
;
 Investigating metal size effects in the Ln/As/Se/amine (Ln = lanthanide
 excluding Pm, amine = en, dien, en+trien) systems: solvothermal syntheses
 and characterizations of lanthanide selenidoarsenates.
;
_journal_issue 30
_journal_name_full 'Dalton transactions (Cambridge, England : 2003)'
_journal_page_first 7066
_journal_page_last 7072
_journal_paper_doi 10.1039/c0dt00040j
_journal_volume 39
_journal_year 2010
_chemical_formula_moiety 'C8 H26 As N6 Se4 Sm'
_chemical_formula_sum 'C8 H26 As N6 Se4 Sm'
_chemical_formula_weight 747.46
_chemical_name_systematic
;
?
;
_space_group_IT_number 14
_symmetry_cell_setting monoclinic
_symmetry_Int_Tables_number 14
_symmetry_space_group_name_Hall '-P 2ybc'
_symmetry_space_group_name_H-M 'P 1 21/c 1'
_atom_sites_solution_hydrogens geom
_atom_sites_solution_primary direct
_atom_sites_solution_secondary difmap
_audit_creation_method SHELXL-97
_cell_angle_alpha 90.00
_cell_angle_beta 98.201(7)
_cell_angle_gamma 90.00
_cell_formula_units_Z 4
_cell_length_a 10.009(2)
_cell_length_b 13.427(2)
_cell_length_c 14.821(3)
_cell_measurement_reflns_used 8866
_cell_measurement_temperature 223(2)
_cell_measurement_theta_max 25.35
_cell_measurement_theta_min 3.0
_cell_volume 1971.4(6)
_computing_cell_refinement CrystalClear
_computing_data_collection CrystalClear
_computing_data_reduction CrystalStructure
_computing_structure_refinement 'SHELXL-97 (Sheldrick, 1997)'
_computing_structure_solution 'SHELXS-97 (Sheldrick, 1990)'
_diffrn_ambient_temperature 223(2)
_diffrn_detector_area_resol_mean 14.63
_diffrn_measured_fraction_theta_full 0.996
_diffrn_measured_fraction_theta_max 0.996
_diffrn_measurement_device_type 'Rigaku Saturn'
_diffrn_measurement_method \w
_diffrn_radiation_monochromator graphite
_diffrn_radiation_source 'fine-focus sealed tube'
_diffrn_radiation_type MoK\a
_diffrn_radiation_wavelength 0.71073
_diffrn_reflns_av_R_equivalents 0.0520
_diffrn_reflns_av_sigmaI/netI 0.0603
_diffrn_reflns_limit_h_max 12
_diffrn_reflns_limit_h_min -8
_diffrn_reflns_limit_k_max 15
_diffrn_reflns_limit_k_min -16
_diffrn_reflns_limit_l_max 17
_diffrn_reflns_limit_l_min -17
_diffrn_reflns_number 9869
_diffrn_reflns_theta_full 25.35
_diffrn_reflns_theta_max 25.35
_diffrn_reflns_theta_min 3.05
_exptl_absorpt_coefficient_mu 12.029
_exptl_absorpt_correction_T_max 0.2656
_exptl_absorpt_correction_T_min 0.1529
_exptl_absorpt_correction_type multi-scan
_exptl_absorpt_process_details 'Jacobson, R. (1998) Private communication'
_exptl_crystal_colour orange
_exptl_crystal_density_diffrn 2.518
_exptl_crystal_density_method 'not measured'
_exptl_crystal_description prism
_exptl_crystal_F_000 1388
_exptl_crystal_size_max 0.25
_exptl_crystal_size_mid 0.20
_exptl_crystal_size_min 0.15
_refine_diff_density_max 1.580
_refine_diff_density_min -1.191
_refine_diff_density_rms 0.210
_refine_ls_extinction_method none
_refine_ls_goodness_of_fit_ref 1.063
_refine_ls_hydrogen_treatment constr
_refine_ls_matrix_type full
_refine_ls_number_parameters 182
_refine_ls_number_reflns 3582
_refine_ls_number_restraints 0
_refine_ls_restrained_S_all 1.063
_refine_ls_R_factor_all 0.0658
_refine_ls_R_factor_gt 0.0455
_refine_ls_shift/su_max 0.001
_refine_ls_shift/su_mean 0.000
_refine_ls_structure_factor_coef Fsqd
_refine_ls_weighting_details 'calc w=1/[\s^2^(Fo^2^)+(0.0415P)^2^+0.0000P] where P=(Fo^2^+2Fc^2^)/3'
_refine_ls_weighting_scheme calc
_refine_ls_wR_factor_gt 0.0875
_refine_ls_wR_factor_ref 0.0944
_reflns_number_gt 2848
_reflns_number_total 3582
_reflns_threshold_expression >2sigma(I)
_cod_data_source_file c0dt00040j.txt
_cod_data_source_block complex_3c
_cod_original_sg_symbol_H-M 'P 21/c'
_cod_database_code 7025894

loop_
_symmetry_equiv_pos_as_xyz
'x, y, z'
'-x, y+1/2, -z+1/2'
'-x, -y, -z'
'x, -y-1/2, z-1/2'

loop_
_atom_site_label
_atom_site_type_symbol
_atom_site_fract_x
_atom_site_fract_y
_atom_site_fract_z
_atom_site_U_iso_or_equiv
_atom_site_adp_type
_atom_site_occupancy
_atom_site_symmetry_multiplicity
_atom_site_calc_flag
_atom_site_refinement_flags
As1 As 1.21669(8) 0.51308(6) 0.74221(5) 0.0200(2) Uani 1 1 d .
Se1 Se 1.09110(9) 0.37614(7) 0.68259(6) 0.0266(2) Uani 1 1 d .
Se2 Se 1.05803(9) 0.60557(7) 0.80701(6) 0.0288(2) Uani 1 1 d .
Se3 Se 1.28519(9) 0.60452(7) 0.62560(6) 0.0309(2) Uani 1 1 d .
Se4 Se 1.38904(9) 0.46792(7) 0.85216(6) 0.0301(2) Uani 1 1 d .
Sm1 Sm 0.83362(4) 0.47861(3) 0.71503(3) 0.01747(13) Uani 1 1 d .
N1 N 0.7748(7) 0.3251(5) 0.6123(5) 0.0257(16) Uani 1 1 d .
H1A H 0.7909 0.3402 0.5550 0.031 Uiso 1 1 calc R
H1B H 0.8314 0.2745 0.6333 0.031 Uiso 1 1 calc R
N2 N 0.5781(7) 0.4483(6) 0.6700(4) 0.0263(16) Uani 1 1 d .
H2A H 0.5440 0.4258 0.7200 0.032 Uiso 1 1 calc R
H2B H 0.5378 0.5077 0.6540 0.032 Uiso 1 1 calc R
N3 N 0.8564(8) 0.5649(6) 0.5630(5) 0.0347(18) Uani 1 1 d .
H3A H 0.9444 0.5622 0.5541 0.042 Uiso 1 1 calc R
H3B H 0.8075 0.5299 0.5171 0.042 Uiso 1 1 calc R
N4 N 0.7445(7) 0.6571(5) 0.7056(4) 0.0253(16) Uani 1 1 d .
H4 H 0.8190 0.6961 0.7239 0.030 Uiso 1 1 calc R
N5 N 0.7263(7) 0.5304(5) 0.8542(4) 0.0256(16) Uani 1 1 d .
H5 H 0.6411 0.5032 0.8460 0.031 Uiso 1 1 calc R
N6 N 0.8654(8) 0.3489(6) 0.8449(5) 0.038(2) Uani 1 1 d .
H6A H 0.8320 0.2896 0.8220 0.045 Uiso 1 1 calc R
H6B H 0.9555 0.3406 0.8629 0.045 Uiso 1 1 calc R
C1 C 0.6339(9) 0.2894(7) 0.6072(7) 0.036(2) Uani 1 1 d .
H1C H 0.6224 0.2537 0.6632 0.043 Uiso 1 1 calc R
H1D H 0.6129 0.2435 0.5557 0.043 Uiso 1 1 calc R
C2 C 0.5409(9) 0.3773(7) 0.5950(6) 0.029(2) Uani 1 1 d .
H2C H 0.5473 0.4097 0.5366 0.035 Uiso 1 1 calc R
H2D H 0.4475 0.3552 0.5947 0.035 Uiso 1 1 calc R
C3 C 0.8116(10) 0.6700(7) 0.5565(6) 0.035(2) Uani 1 1 d .
H3C H 0.7815 0.6870 0.4925 0.041 Uiso 1 1 calc R
H3D H 0.8877 0.7135 0.5791 0.041 Uiso 1 1 calc R
C4 C 0.6978(9) 0.6877(7) 0.6113(5) 0.033(2) Uani 1 1 d .
H4A H 0.6730 0.7584 0.6093 0.039 Uiso 1 1 calc R
H4B H 0.6184 0.6488 0.5861 0.039 Uiso 1 1 calc R
C5 C 0.6487(9) 0.6808(7) 0.7711(6) 0.027(2) Uani 1 1 d .
H5A H 0.5603 0.6508 0.7505 0.033 Uiso 1 1 calc R
H5B H 0.6372 0.7530 0.7754 0.033 Uiso 1 1 calc R
C6 C 0.7072(9) 0.6388(7) 0.8630(6) 0.031(2) Uani 1 1 d .
H6C H 0.7940 0.6707 0.8844 0.037 Uiso 1 1 calc R
H6D H 0.6459 0.6520 0.9076 0.037 Uiso 1 1 calc R
C7 C 0.7981(10) 0.4840(7) 0.9382(6) 0.034(2) Uani 1 1 d .
H7A H 0.7515 0.5001 0.9902 0.041 Uiso 1 1 calc R
H7B H 0.8903 0.5101 0.9507 0.041 Uiso 1 1 calc R
C8 C 0.8019(11) 0.3724(7) 0.9258(6) 0.039(2) Uani 1 1 d .
H8A H 0.8533 0.3416 0.9798 0.046 Uiso 1 1 calc R
H8B H 0.7099 0.3456 0.9183 0.046 Uiso 1 1 calc R

loop_
_atom_site_aniso_label
_atom_site_aniso_U_11
_atom_site_aniso_U_22
_atom_site_aniso_U_33
_atom_site_aniso_U_23
_atom_site_aniso_U_13
_atom_site_aniso_U_12
As1 0.0135(5) 0.0228(5) 0.0240(4) -0.0003(4) 0.0035(3) 0.0004(3)
Se1 0.0182(5) 0.0236(5) 0.0383(5) -0.0076(4) 0.0050(4) 0.0009(4)
Se2 0.0157(5) 0.0303(5) 0.0402(5) -0.0152(4) 0.0036(4) -0.0013(4)
Se3 0.0295(6) 0.0342(6) 0.0297(5) 0.0083(4) 0.0068(4) -0.0004(4)
Se4 0.0169(5) 0.0433(6) 0.0297(5) 0.0084(4) 0.0022(3) 0.0010(4)
Sm1 0.0136(2) 0.0194(2) 0.0194(2) -0.00153(18) 0.00262(15) 0.00025(18)
N1 0.026(4) 0.020(4) 0.032(4) -0.005(3) 0.006(3) 0.004(3)
N2 0.020(4) 0.032(4) 0.028(4) -0.009(3) 0.007(3) 0.000(3)
N3 0.038(5) 0.032(5) 0.036(4) -0.002(4) 0.011(3) -0.001(4)
N4 0.016(4) 0.031(4) 0.028(4) -0.009(3) 0.001(3) 0.005(3)
N5 0.019(4) 0.029(4) 0.028(4) -0.004(3) 0.005(3) 0.000(3)
N6 0.049(6) 0.032(5) 0.033(4) 0.003(4) 0.006(4) 0.000(4)
C1 0.026(5) 0.030(5) 0.051(6) -0.019(5) 0.005(4) -0.016(4)
C2 0.019(5) 0.032(5) 0.036(5) -0.006(4) 0.004(4) -0.004(4)
C3 0.052(7) 0.023(5) 0.028(5) 0.004(4) 0.002(4) -0.005(5)
C4 0.038(6) 0.029(5) 0.029(5) 0.000(4) -0.003(4) 0.006(4)
C5 0.020(5) 0.025(5) 0.038(5) -0.001(4) 0.009(4) 0.001(4)
C6 0.025(5) 0.032(5) 0.038(5) -0.010(4) 0.012(4) -0.004(4)
C7 0.037(6) 0.043(6) 0.024(5) 0.010(4) 0.003(4) -0.002(5)
C8 0.052(7) 0.039(6) 0.026(5) 0.004(5) 0.010(4) -0.007(5)

loop_
_atom_type_symbol
_atom_type_description
_atom_type_scat_dispersion_real
_atom_type_scat_dispersion_imag
_atom_type_scat_source
C C 0.0033 0.0016 'International Tables Vol C Tables 4.2.6.8 and 6.1.1.4'
H H 0.0000 0.0000 'International Tables Vol C Tables 4.2.6.8 and 6.1.1.4'
N N 0.0061 0.0033 'International Tables Vol C Tables 4.2.6.8 and 6.1.1.4'
As As 0.0499 2.0058 'International Tables Vol C Tables 4.2.6.8 and 6.1.1.4'
Se Se -0.0929 2.2259 'International Tables Vol C Tables 4.2.6.8 and 6.1.1.4'
Sm Sm -0.1638 3.4418 'International Tables Vol C Tables 4.2.6.8 and 6.1.1.4'

loop_
_geom_angle_atom_site_label_1
_geom_angle_atom_site_label_2
_geom_angle_atom_site_label_3
_geom_angle
Se4 As1 Se3 113.72(5)
Se4 As1 Se2 109.76(5)
Se3 As1 Se2 108.59(5)
Se4 As1 Se1 111.94(5)
Se3 As1 Se1 109.79(5)
Se2 As1 Se1 102.39(4)
As1 Se1 Sm1 90.38(4)
As1 Se2 Sm1 91.15(4)
N5 Sm1 N4 66.7(2)
N5 Sm1 N3 133.2(2)
N4 Sm1 N3 66.6(2)
N5 Sm1 N1 127.4(2)
N4 Sm1 N1 132.0(2)
N3 Sm1 N1 83.3(2)
N5 Sm1 N2 74.7(2)
N4 Sm1 N2 79.0(2)
N3 Sm1 N2 93.0(2)
N1 Sm1 N2 65.6(2)
N5 Sm1 N6 66.6(2)
N4 Sm1 N6 132.8(2)
N3 Sm1 N6 160.0(2)
N1 Sm1 N6 83.9(2)
N2 Sm1 N6 95.6(2)
N5 Sm1 Se2 81.46(16)
N4 Sm1 Se2 73.96(16)
N3 Sm1 Se2 89.32(18)
N1 Sm1 Se2 144.88(15)
N2 Sm1 Se2 149.32(16)
N6 Sm1 Se2 92.30(19)
N5 Sm1 Se1 135.99(16)
N4 Sm1 Se1 135.90(16)
N3 Sm1 Se1 83.19(18)
N1 Sm1 Se1 70.73(15)
N2 Sm1 Se1 136.34(15)
N6 Sm1 Se1 78.11(18)
Se2 Sm1 Se1 74.31(3)
C1 N1 Sm1 115.1(5)
C1 N1 H1A 108.5
Sm1 N1 H1A 108.5
C1 N1 H1B 108.5
Sm1 N1 H1B 108.5
H1A N1 H1B 107.5
C2 N2 Sm1 115.6(5)
C2 N2 H2A 108.4
Sm1 N2 H2A 108.4
C2 N2 H2B 108.4
Sm1 N2 H2B 108.4
H2A N2 H2B 107.4
C3 N3 Sm1 115.0(5)
C3 N3 H3A 108.5
Sm1 N3 H3A 108.5
C3 N3 H3B 108.5
Sm1 N3 H3B 108.5
H3A N3 H3B 107.5
C4 N4 C5 114.4(7)
C4 N4 Sm1 112.1(5)
C5 N4 Sm1 114.6(5)
C4 N4 H4 104.8
C5 N4 H4 104.8
Sm1 N4 H4 104.8
C6 N5 C7 113.2(7)
C6 N5 Sm1 114.5(5)
C7 N5 Sm1 110.8(5)
C6 N5 H5 105.9
C7 N5 H5 105.9
Sm1 N5 H5 105.9
C8 N6 Sm1 116.2(6)
C8 N6 H6A 108.2
Sm1 N6 H6A 108.2
C8 N6 H6B 108.2
Sm1 N6 H6B 108.2
H6A N6 H6B 107.4
N1 C1 C2 108.8(7)
N1 C1 H1C 109.9
C2 C1 H1C 109.9
N1 C1 H1D 109.9
C2 C1 H1D 109.9
H1C C1 H1D 108.3
N2 C2 C1 109.5(7)
N2 C2 H2C 109.8
C1 C2 H2C 109.8
N2 C2 H2D 109.8
C1 C2 H2D 109.8
H2C C2 H2D 108.2
N3 C3 C4 111.1(8)
N3 C3 H3C 109.4
C4 C3 H3C 109.4
N3 C3 H3D 109.4
C4 C3 H3D 109.4
H3C C3 H3D 108.0
N4 C4 C3 107.8(7)
N4 C4 H4A 110.1
C3 C4 H4A 110.1
N4 C4 H4B 110.1
C3 C4 H4B 110.1
H4A C4 H4B 108.5
N4 C5 C6 107.7(7)
N4 C5 H5A 110.2
C6 C5 H5A 110.2
N4 C5 H5B 110.2
C6 C5 H5B 110.2
H5A C5 H5B 108.5
N5 C6 C5 109.1(7)
N5 C6 H6C 109.9
C5 C6 H6C 109.9
N5 C6 H6D 109.9
C5 C6 H6D 109.9
H6C C6 H6D 108.3
N5 C7 C8 109.4(8)
N5 C7 H7A 109.8
C8 C7 H7A 109.8
N5 C7 H7B 109.8
C8 C7 H7B 109.8
H7A C7 H7B 108.2
N6 C8 C7 109.5(8)
N6 C8 H8A 109.8
C7 C8 H8A 109.8
N6 C8 H8B 109.8
C7 C8 H8B 109.8
H8A C8 H8B 108.2

loop_
_geom_bond_atom_site_label_1
_geom_bond_atom_site_label_2
_geom_bond_distance
As1 Se4 2.2797(12)
As1 Se3 2.3027(12)
As1 Se2 2.3285(12)
As1 Se1 2.3291(12)
Se1 Sm1 3.0199(11)
Se2 Sm1 2.9894(10)
Sm1 N5 2.554(7)
Sm1 N4 2.554(7)
Sm1 N3 2.572(7)
Sm1 N1 2.580(7)
Sm1 N2 2.582(7)
Sm1 N6 2.582(7)
N1 C1 1.482(11)
N1 H1A 0.9100
N1 H1B 0.9100
N2 C2 1.471(11)
N2 H2A 0.9100
N2 H2B 0.9100
N3 C3 1.481(12)
N3 H3A 0.9100
N3 H3B 0.9100
N4 C4 1.468(10)
N4 C5 1.493(10)
N4 H4 0.9200
N5 C6 1.476(11)
N5 C7 1.483(11)
N5 H5 0.9200
N6 C8 1.469(12)
N6 H6A 0.9100
N6 H6B 0.9100
C1 C2 1.498(13)
C1 H1C 0.9800
C1 H1D 0.9800
C2 H2C 0.9800
C2 H2D 0.9800
C3 C4 1.509(13)
C3 H3C 0.9800
C3 H3D 0.9800
C4 H4A 0.9800
C4 H4B 0.9800
C5 C6 1.512(12)
C5 H5A 0.9800
C5 H5B 0.9800
C6 H6C 0.9800
C6 H6D 0.9800
C7 C8 1.510(13)
C7 H7A 0.9800
C7 H7B 0.9800
C8 H8A 0.9800
C8 H8B 0.9800

loop_
_geom_hbond_atom_site_label_D
_geom_hbond_atom_site_label_H
_geom_hbond_atom_site_label_A
_geom_hbond_distance_DH
_geom_hbond_distance_HA
_geom_hbond_distance_DA
_geom_hbond_angle_DHA
_geom_hbond_site_symmetry_A
N1 H1A Se3 0.91 2.78 3.617(7) 154.0 3_766
N1 H1B Se2 0.91 2.62 3.513(7) 166.7 2_746
N2 H2A Se4 0.91 2.73 3.521(7) 146.5 1_455
N2 H2B Se3 0.91 2.82 3.589(7) 142.9 1_455
N3 H3B Se3 0.91 2.83 3.723(8) 166.0 3_766
N4 H4 Se1 0.92 2.87 3.650(7) 143.9 2_756
N5 H5 Se4 0.92 2.58 3.475(7) 163.9 1_455
N6 H6A Se3 0.91 2.90 3.663(8) 142.3 2_746

loop_
_geom_torsion_atom_site_label_1
_geom_torsion_atom_site_label_2
_geom_torsion_atom_site_label_3
_geom_torsion_atom_site_label_4
_geom_torsion
Se4 As1 Se1 Sm1 128.77(4)
Se3 As1 Se1 Sm1 -103.93(4)
Se2 As1 Se1 Sm1 11.28(4)
Se4 As1 Se2 Sm1 -130.44(4)
Se3 As1 Se2 Sm1 104.68(4)
Se1 As1 Se2 Sm1 -11.40(4)
As1 Se2 Sm1 N5 151.80(16)
As1 Se2 Sm1 N4 -140.07(16)
As1 Se2 Sm1 N3 -74.22(18)
As1 Se2 Sm1 N1 3.2(3)
As1 Se2 Sm1 N2 -169.0(3)
As1 Se2 Sm1 N6 85.87(18)
As1 Se2 Sm1 Se1 8.89(3)
As1 Se1 Sm1 N5 -68.0(2)
As1 Se1 Sm1 N4 36.5(2)
As1 Se1 Sm1 N3 82.32(18)
As1 Se1 Sm1 N1 167.62(17)
As1 Se1 Sm1 N2 169.6(2)
As1 Se1 Sm1 N6 -104.73(19)
As1 Se1 Sm1 Se2 -8.89(3)
N5 Sm1 N1 C1 28.1(7)
N4 Sm1 N1 C1 -63.0(7)
N3 Sm1 N1 C1 -113.0(6)
N2 Sm1 N1 C1 -16.6(6)
N6 Sm1 N1 C1 82.4(6)
Se2 Sm1 N1 C1 167.7(5)
Se1 Sm1 N1 C1 161.9(6)
N5 Sm1 N2 C2 -158.6(6)
N4 Sm1 N2 C2 132.7(6)
N3 Sm1 N2 C2 67.2(6)
N1 Sm1 N2 C2 -14.1(6)
N6 Sm1 N2 C2 -94.8(6)
Se2 Sm1 N2 C2 161.0(4)
Se1 Sm1 N2 C2 -16.1(7)
N5 Sm1 N3 C3 7.5(8)
N4 Sm1 N3 C3 2.7(6)
N1 Sm1 N3 C3 144.3(6)
N2 Sm1 N3 C3 79.3(6)
N6 Sm1 N3 C3 -165.0(7)
Se2 Sm1 N3 C3 -70.1(6)
Se1 Sm1 N3 C3 -144.4(6)
N5 Sm1 N4 C4 -148.8(6)
N3 Sm1 N4 C4 27.4(6)
N1 Sm1 N4 C4 -28.7(7)
N2 Sm1 N4 C4 -70.8(6)
N6 Sm1 N4 C4 -158.3(5)
Se2 Sm1 N4 C4 123.7(6)
Se1 Sm1 N4 C4 78.2(6)
N5 Sm1 N4 C5 -16.3(5)
N3 Sm1 N4 C5 159.9(6)
N1 Sm1 N4 C5 103.9(5)
N2 Sm1 N4 C5 61.7(5)
N6 Sm1 N4 C5 -25.8(7)
Se2 Sm1 N4 C5 -103.7(5)
Se1 Sm1 N4 C5 -149.2(4)
N4 Sm1 N5 C6 -15.6(5)
N3 Sm1 N5 C6 -20.4(7)
N1 Sm1 N5 C6 -141.6(5)
N2 Sm1 N5 C6 -99.9(6)
N6 Sm1 N5 C6 156.8(6)
Se2 Sm1 N5 C6 60.6(5)
Se1 Sm1 N5 C6 117.3(5)
N4 Sm1 N5 C7 -145.0(6)
N3 Sm1 N5 C7 -149.8(5)
N1 Sm1 N5 C7 89.0(6)
N2 Sm1 N5 C7 130.6(6)
N6 Sm1 N5 C7 27.4(6)
Se2 Sm1 N5 C7 -68.9(5)
Se1 Sm1 N5 C7 -12.2(7)
N5 Sm1 N6 C8 2.1(6)
N4 Sm1 N6 C8 11.6(8)
N3 Sm1 N6 C8 176.1(7)
N1 Sm1 N6 C8 -133.2(7)
N2 Sm1 N6 C8 -68.5(7)
Se2 Sm1 N6 C8 81.8(6)
Se1 Sm1 N6 C8 155.2(7)
Sm1 N1 C1 C2 44.6(9)
Sm1 N2 C2 C1 42.5(9)
N1 C1 C2 N2 -56.5(10)
Sm1 N3 C3 C4 -31.6(9)
C5 N4 C4 C3 173.4(7)
Sm1 N4 C4 C3 -54.0(8)
N3 C3 C4 N4 56.4(10)
C4 N4 C5 C6 176.4(8)
Sm1 N4 C5 C6 45.0(8)
C7 N5 C6 C5 173.3(7)
Sm1 N5 C6 C5 45.1(8)
N4 C5 C6 N5 -58.6(9)
C6 N5 C7 C8 175.0(8)
Sm1 N5 C7 C8 -54.9(8)
Sm1 N6 C8 C7 -30.6(10)
N5 C7 C8 N6 56.5(10)
